data_7123615
loop_
_publ_author_name
'Zheng, Qixuan'
'Rood, Samantha L.'
'Unruh, Daniel K.'
'Hutchins, Kristin M.'

_publ_section_title
;
 Unique supramolecular complex of diclofenac: structural robustness,
 crystal-to-crystal solvent exchange, and mechanochemical synthesis
;
_journal_name_full 'Chemical Communications'
_journal_paper_doi 10.1039/C9CC03946E
_journal_year 2019
_chemical_formula_sum 'C24 H19 Cl2 N5 O2'
_chemical_formula_weight 480.34
_space_group_IT_number 15
_space_group_name_Hall '-C 2yc'
_space_group_name_H-M_alt 'C 1 2/c 1'
_symmetry_cell_setting monoclinic
_symmetry_Int_Tables_number 15
_symmetry_space_group_name_Hall '-C 2yc'
_symmetry_space_group_name_H-M 'C 1 2/c 1'
_atom_sites_solution_hydrogens mixed
_atom_sites_solution_primary dual
_atom_sites_solution_secondary difmap
_audit_creation_date 2018-08-08T11:33:20-00:00
_audit_creation_method 'WinGX routine CIF_UPDATE'
_audit_update_record
;
2019-04-09 deposited with the CCDC.    2019-06-07 downloaded from the CCDC.
;
_cell_angle_alpha 90
_cell_angle_beta 94.016(2)
_cell_angle_gamma 90
_cell_formula_units_Z 8
_cell_length_a 29.485(5)
_cell_length_b 4.6618(7)
_cell_length_c 34.442(5)
_cell_measurement_reflns_used 6742
_cell_measurement_temperature 100(2)
_cell_measurement_theta_max 26.65
_cell_measurement_theta_min 2.37
_cell_volume 4722.5(13)
_computing_cell_refinement 'Bruker SAINT'
_computing_data_collection 'Bruker APEX2'
_computing_data_reduction 'Bruker SAINT'
_computing_structure_refinement 'SHELXL-2016/6 (Sheldrick, 2016)'
_computing_structure_solution 'SHELXT 2014/5 (Sheldrick, 2014)'
_diffrn_ambient_temperature 100(2)
_diffrn_measured_fraction_theta_full 1
_diffrn_measured_fraction_theta_max 0.998
_diffrn_measurement_device_type 'Bruker APEX-II CCD'
_diffrn_measurement_method '\w scans'
_diffrn_radiation_monochromator graphite
_diffrn_radiation_source 'fine-focus sealed tube'
_diffrn_radiation_type MoK\a
_diffrn_radiation_wavelength 0.71073
_diffrn_reflns_av_R_equivalents 0.0445
_diffrn_reflns_av_unetI/netI 0.0376
_diffrn_reflns_Laue_measured_fraction_full 1
_diffrn_reflns_Laue_measured_fraction_max 0.998
_diffrn_reflns_limit_h_max 37
_diffrn_reflns_limit_h_min -37
_diffrn_reflns_limit_k_max 5
_diffrn_reflns_limit_k_min -5
_diffrn_reflns_limit_l_max 44
_diffrn_reflns_limit_l_min -44
_diffrn_reflns_number 25886
_diffrn_reflns_point_group_measured_fraction_full 1
_diffrn_reflns_point_group_measured_fraction_max 0.998
_diffrn_reflns_theta_full 25.242
_diffrn_reflns_theta_max 27.23
_diffrn_reflns_theta_min 1.185
_exptl_absorpt_coefficient_mu 0.306
_exptl_absorpt_correction_T_max 0.7455
_exptl_absorpt_correction_T_min 0.6516
_exptl_absorpt_correction_type multi-scan
_exptl_absorpt_process_details SADABS
_exptl_crystal_colour yellow
_exptl_crystal_density_diffrn 1.351
_exptl_crystal_description needle
_exptl_crystal_F_000 1984
_exptl_crystal_recrystallization_method 'Re-crystallisation from solvent'
_exptl_crystal_size_max 0.48
_exptl_crystal_size_mid 0.095
_exptl_crystal_size_min 0.075
_refine_diff_density_max 0.333
_refine_diff_density_min -0.286
_refine_diff_density_rms 0.049
_refine_ls_extinction_method none
_refine_ls_goodness_of_fit_ref 1.02
_refine_ls_hydrogen_treatment mixed
_refine_ls_matrix_type full
_refine_ls_number_parameters 383
_refine_ls_number_reflns 5217
_refine_ls_number_restraints 124
_refine_ls_restrained_S_all 1.009
_refine_ls_R_factor_all 0.0511
_refine_ls_R_factor_gt 0.0373
_refine_ls_shift/su_max 0.001
_refine_ls_shift/su_mean 0
_refine_ls_structure_factor_coef Fsqd
_refine_ls_weighting_details 'w=1/[\s^2^(Fo^2^)+(0.0441P)^2^+3.9575P] where P=(Fo^2^+2Fc^2^)/3'
_refine_ls_weighting_scheme calc
_refine_ls_wR_factor_gt 0.0901
_refine_ls_wR_factor_ref 0.0978
_reflns_Friedel_coverage 0
_reflns_number_gt 4140
_reflns_number_total 5217
_reflns_threshold_expression 'I > 2\s(I)'
_cod_data_source_file c9cc03946e2.cif
_cod_data_source_block diclofenac4-4'-AP
_cod_original_cell_volume 4722.6(12)
_cod_original_sg_symbol_H-M 'C 2/c'
_cod_database_code 7123615
_shelx_estimated_absorpt_t_min 0.867
_shelx_estimated_absorpt_t_max 0.977

loop_
_symmetry_equiv_pos_as_xyz
'x, y, z'
'-x, y, -z+1/2'
'x+1/2, y+1/2, z'
'-x+1/2, y+1/2, -z+1/2'
'-x, -y, -z'
'x, -y, z-1/2'
'-x+1/2, -y+1/2, -z'
'x+1/2, -y+1/2, z-1/2'

loop_
_atom_site_label
_atom_site_type_symbol
_atom_site_fract_x
_atom_site_fract_y
_atom_site_fract_z
_atom_site_U_iso_or_equiv
_atom_site_adp_type
_atom_site_occupancy
_atom_site_site_symmetry_order
_atom_site_calc_flag
_atom_site_refinement_flags_posn
_atom_site_refinement_flags_adp
_atom_site_refinement_flags_occupancy
_atom_site_disorder_assembly
_atom_site_disorder_group
Cl1 Cl 0.59781(2) 1.27325(10) 0.25571(2) 0.02935(12) Uani 1 1 d . . . . .
Cl2 Cl 0.67791(2) 0.64063(11) 0.37368(2) 0.03081(12) Uani 1 1 d . . . . .
O1 O 0.54643(4) 1.0761(3) 0.45264(3) 0.0261(3) Uani 1 1 d . . . . .
H1A H 0.5594(4) 0.953(5) 0.4701(6) 0.039 Uiso 1 1 calc R U . . .
O2 O 0.61534(4) 1.0644(3) 0.42922(4) 0.0351(3) Uani 1 1 d . . . . .
N1 N 0.60938(5) 1.0558(3) 0.33946(4) 0.0238(3) Uani 1 1 d D . . . .
H1B H 0.6209(7) 1.062(5) 0.3636(5) 0.054(7) Uiso 1 1 d D . . . .
C1 C 0.63990(5) 0.9507(4) 0.31343(5) 0.0217(4) Uani 1 1 d . . . . .
C2 C 0.67511(6) 0.7628(4) 0.32580(5) 0.0234(4) Uani 1 1 d . . . . .
C3 C 0.70801(6) 0.6711(4) 0.30173(5) 0.0264(4) Uani 1 1 d . . . . .
H3 H 0.73157 0.545447 0.311316 0.032 Uiso 1 1 calc R U . . .
C4 C 0.70603(6) 0.7653(4) 0.26353(5) 0.0263(4) Uani 1 1 d . . . . .
H4 H 0.728163 0.702618 0.246644 0.032 Uiso 1 1 calc R U . . .
C5 C 0.67199(6) 0.9498(4) 0.24995(5) 0.0244(4) Uani 1 1 d . . . . .
H5 H 0.670764 1.015075 0.223772 0.029 Uiso 1 1 calc R U . . .
C6 C 0.63955(6) 1.0401(4) 0.27453(5) 0.0225(4) Uani 1 1 d . . . . .
C7 C 0.56222(5) 1.0008(4) 0.33625(5) 0.0195(3) Uani 1 1 d . . . . .
C8 C 0.53495(5) 1.1337(3) 0.36300(5) 0.0184(3) Uani 1 1 d . . . . .
C9 C 0.48873(6) 1.0707(4) 0.36110(5) 0.0239(4) Uani 1 1 d . . . . .
H9 H 0.470145 1.15634 0.379337 0.029 Uiso 1 1 calc R U . . .
C10 C 0.46919(6) 0.8860(4) 0.33324(5) 0.0274(4) Uani 1 1 d . . . . .
H10 H 0.437563 0.84545 0.332429 0.033 Uiso 1 1 calc R U . . .
C11 C 0.49601(6) 0.7614(4) 0.30671(5) 0.0282(4) Uani 1 1 d . . . . .
H11 H 0.482753 0.636022 0.287347 0.034 Uiso 1 1 calc R U . . .
C12 C 0.54214(6) 0.8182(4) 0.30815(5) 0.0244(4) Uani 1 1 d . . . . .
H12 H 0.560319 0.731289 0.289703 0.029 Uiso 1 1 calc R U . . .
C13 C 0.55571(6) 1.3309(4) 0.39434(5) 0.0215(4) Uani 1 1 d . . . . .
H13A H 0.579558 1.451331 0.383709 0.026 Uiso 1 1 calc R U . . .
H13B H 0.532077 1.458726 0.403858 0.026 Uiso 1 1 calc R U . . .
C14 C 0.57610(6) 1.1480(4) 0.42735(5) 0.0232(4) Uani 1 1 d . . . . .
N2A N 0.57536(13) 0.6889(8) 0.50374(11) 0.0242(6) Uani 0.878(4) 1 d . . P A 1
N3A N 0.61659(6) 0.0536(4) 0.58519(6) 0.0211(4) Uani 0.878(4) 1 d . . P A 1
N4A N 0.65525(6) -0.0481(4) 0.58158(5) 0.0217(4) Uani 0.878(4) 1 d . . P A 1
N5A N 0.70043(14) -0.6759(10) 0.66361(13) 0.0252(8) Uani 0.878(4) 1 d . . P A 1
C15A C 0.61656(10) 0.5729(7) 0.50280(8) 0.0257(5) Uani 0.878(4) 1 d . . P A 1
H15A H 0.635798 0.638451 0.483654 0.031 Uiso 0.878(4) 1 calc R U P A 1
C16A C 0.63265(9) 0.3619(6) 0.52835(8) 0.0242(5) Uani 0.878(4) 1 d . . P A 1
H16A H 0.662166 0.282833 0.52678 0.029 Uiso 0.878(4) 1 calc R U P A 1
C17A C 0.60446(9) 0.2689(5) 0.55634(6) 0.0200(5) Uani 0.878(4) 1 d . . P A 1
C18A C 0.56148(8) 0.3873(5) 0.55779(6) 0.0225(5) Uani 0.878(4) 1 d . . P A 1
H18A H 0.541553 0.326108 0.57666 0.027 Uiso 0.878(4) 1 calc R U P A 1
C19A C 0.54848(11) 0.5980(9) 0.53081(11) 0.0260(6) Uani 0.878(4) 1 d . . P A 1
H19A H 0.51915 0.68115 0.531649 0.031 Uiso 0.878(4) 1 calc R U P A 1
C20A C 0.66837(10) -0.2597(5) 0.61037(7) 0.0196(5) Uani 0.878(4) 1 d . . P A 1
C21A C 0.70898(10) -0.3980(6) 0.60575(8) 0.0239(6) Uani 0.878(4) 1 d . . P A 1
H21A H 0.726762 -0.353032 0.584614 0.029 Uiso 0.878(4) 1 calc R U P A 1
C22A C 0.72312(12) -0.6059(9) 0.63306(13) 0.0266(7) Uani 0.878(4) 1 d . . P A 1
H22A H 0.7508 -0.703729 0.629567 0.032 Uiso 0.878(4) 1 calc R U P A 1
C23A C 0.66126(12) -0.5373(8) 0.66729(10) 0.0240(7) Uani 0.878(4) 1 d . . P A 1
H23A H 0.644455 -0.584028 0.688972 0.029 Uiso 0.878(4) 1 calc R U P A 1
C24A C 0.64349(10) -0.3305(6) 0.64167(8) 0.0232(6) Uani 0.878(4) 1 d . . P A 1
H24 H 0.615236 -0.2403 0.645431 0.028 Uiso 0.878(4) 1 calc R U P A 1
N3B N 0.6469(5) 0.059(3) 0.5691(4) 0.0211(4) Uani 0.122(4) 1 d . U P A 2
N4B N 0.6262(5) -0.032(3) 0.5981(4) 0.0217(4) Uani 0.122(4) 1 d . U P A 2
N2B N 0.5785(8) 0.703(6) 0.5024(8) 0.026(3) Uani 0.122(4) 1 d G U P A 2
C15B C 0.6212(8) 0.606(5) 0.4938(6) 0.0257(5) Uani 0.122(4) 1 d G U P A 2
H15B H 0.635838 0.687146 0.472707 0.031 Uiso 0.122(4) 1 calc R U P A 2
C16B C 0.6426(5) 0.390(4) 0.5161(5) 0.024(2) Uani 0.122(4) 1 d G U P A 2
H16B H 0.67178 0.323559 0.510244 0.028 Uiso 0.122(4) 1 calc R U P A 2
C17B C 0.6212(5) 0.271(3) 0.5470(4) 0.020(2) Uani 0.122(4) 1 d G U P A 2
C18B C 0.5785(6) 0.368(4) 0.5557(5) 0.0225(5) Uani 0.122(4) 1 d G U P A 2
H18B H 0.56387 0.286727 0.576784 0.027 Uiso 0.122(4) 1 calc R U P A 2
C19B C 0.5571(6) 0.584(6) 0.5334(8) 0.024(3) Uani 0.122(4) 1 d G U P A 2
H19B H 0.527927 0.650315 0.539248 0.028 Uiso 0.122(4) 1 calc R U P A 2
C20B C 0.6533(5) -0.249(3) 0.6201(4) 0.014(2) Uani 0.122(4) 1 d G U P A 2
C21B C 0.6963(6) -0.344(4) 0.6117(5) 0.016(3) Uani 0.122(4) 1 d G U P A 2
H21B H 0.710721 -0.262858 0.590405 0.019 Uiso 0.122(4) 1 calc R U P A 2
C22B C 0.7180(6) -0.556(5) 0.6343(8) 0.018(4) Uani 0.122(4) 1 d G U P A 2
H22B H 0.747345 -0.620905 0.628504 0.021 Uiso 0.122(4) 1 calc R U P A 2
N5B N 0.6969(8) -0.674(6) 0.6654(8) 0.015(4) Uani 0.122(4) 1 d G U P A 2
C23B C 0.6539(7) -0.580(5) 0.6738(6) 0.014(3) Uani 0.122(4) 1 d G U P A 2
H23B H 0.639478 -0.660408 0.695067 0.017 Uiso 0.122(4) 1 calc R U P A 2
C24B C 0.6322(5) -0.367(4) 0.6512(5) 0.018(3) Uani 0.122(4) 1 d G U P A 2
H24B H 0.602853 -0.30236 0.656969 0.021 Uiso 0.122(4) 1 calc R U P A 2

loop_
_atom_site_aniso_label
_atom_site_aniso_U_11
_atom_site_aniso_U_22
_atom_site_aniso_U_33
_atom_site_aniso_U_23
_atom_site_aniso_U_13
_atom_site_aniso_U_12
Cl1 0.0331(2) 0.0232(2) 0.0324(2) 0.00024(18) 0.00694(18) 0.00732(18)
Cl2 0.0255(2) 0.0350(3) 0.0321(2) 0.00267(19) 0.00330(18) 0.00192(19)
O1 0.0286(7) 0.0290(7) 0.0210(6) 0.0072(5) 0.0046(5) 0.0076(5)
O2 0.0280(7) 0.0529(9) 0.0246(7) 0.0040(6) 0.0034(5) 0.0117(6)
N1 0.0201(7) 0.0281(8) 0.0235(8) -0.0075(6) 0.0042(6) 0.0000(6)
C1 0.0196(8) 0.0185(9) 0.0276(9) -0.0062(7) 0.0048(7) -0.0037(7)
C2 0.0200(8) 0.0220(9) 0.0281(9) -0.0034(7) 0.0022(7) -0.0028(7)
C3 0.0199(9) 0.0228(9) 0.0370(10) -0.0047(8) 0.0049(7) -0.0001(7)
C4 0.0229(9) 0.0227(9) 0.0344(10) -0.0079(8) 0.0104(7) -0.0014(7)
C5 0.0281(9) 0.0182(9) 0.0277(9) -0.0043(7) 0.0081(7) -0.0039(7)
C6 0.0240(9) 0.0154(8) 0.0286(9) -0.0046(7) 0.0043(7) -0.0001(7)
C7 0.0205(8) 0.0163(8) 0.0218(8) 0.0021(6) 0.0029(6) 0.0003(7)
C8 0.0224(8) 0.0151(8) 0.0180(8) 0.0041(6) 0.0026(6) 0.0032(6)
C9 0.0237(9) 0.0248(10) 0.0238(9) 0.0031(7) 0.0048(7) 0.0051(7)
C10 0.0192(9) 0.0327(10) 0.0305(10) 0.0016(8) 0.0024(7) -0.0008(8)
C11 0.0264(9) 0.0275(10) 0.0303(10) -0.0036(8) -0.0004(8) -0.0035(8)
C12 0.0256(9) 0.0216(9) 0.0263(9) -0.0054(7) 0.0049(7) 0.0015(7)
C13 0.0263(9) 0.0200(9) 0.0188(8) 0.0005(7) 0.0061(7) 0.0022(7)
C14 0.0275(9) 0.0243(9) 0.0178(8) -0.0030(7) 0.0027(7) 0.0035(7)
N2A 0.0331(13) 0.0181(13) 0.0208(12) -0.0007(9) -0.0037(10) 0.0043(11)
N3A 0.0253(9) 0.0164(9) 0.0214(9) 0.0007(7) -0.0003(7) 0.0035(7)
N4A 0.0239(9) 0.0180(10) 0.0232(9) 0.0001(8) 0.0007(7) 0.0016(7)
N5A 0.0290(15) 0.0207(16) 0.0251(14) 0.0001(11) -0.0045(12) 0.0027(12)
C15A 0.0305(12) 0.0253(12) 0.0213(14) 0.0029(10) 0.0005(10) 0.0005(9)
C16A 0.0251(12) 0.0249(12) 0.0222(14) 0.0022(10) 0.0003(9) 0.0040(10)
C17A 0.0257(13) 0.0151(10) 0.0188(10) -0.0014(8) -0.0009(9) 0.0021(10)
C18A 0.0253(13) 0.0190(10) 0.0233(9) 0.0004(7) 0.0016(10) 0.0028(10)
C19A 0.0314(14) 0.0224(14) 0.0236(13) -0.0009(10) -0.0020(11) 0.0060(11)
C20A 0.0243(15) 0.0147(10) 0.0194(11) -0.0003(8) -0.0006(10) -0.0019(10)
C21A 0.0228(13) 0.0213(14) 0.0277(13) 0.0006(11) 0.0040(10) 0.0004(10)
C22A 0.0265(14) 0.0220(17) 0.0309(14) 0.0014(12) -0.0012(11) 0.0018(11)
C23A 0.0300(17) 0.0228(16) 0.0194(13) 0.0021(10) 0.0036(11) -0.0008(13)
C24A 0.0250(14) 0.0213(13) 0.0235(14) -0.0013(10) 0.0031(10) 0.0032(11)
N3B 0.0253(9) 0.0164(9) 0.0214(9) 0.0007(7) -0.0003(7) 0.0035(7)
N4B 0.0239(9) 0.0180(10) 0.0232(9) 0.0001(8) 0.0007(7) 0.0016(7)
N2B 0.029(6) 0.025(7) 0.025(7) 0.002(5) 0.001(6) -0.004(5)
C15B 0.0305(12) 0.0253(12) 0.0213(14) 0.0029(10) 0.0005(10) 0.0005(9)
C16B 0.031(5) 0.023(5) 0.016(6) -0.001(4) 0.002(4) -0.003(5)
C17B 0.022(4) 0.016(5) 0.021(5) 0.000(3) 0.003(4) 0.003(4)
C18B 0.0253(13) 0.0190(10) 0.0233(9) 0.0004(7) 0.0016(10) 0.0028(10)
C19B 0.023(6) 0.021(7) 0.025(6) -0.002(5) -0.002(5) 0.004(5)
C20B 0.012(5) 0.012(5) 0.019(5) -0.001(4) 0.008(4) -0.001(4)
C21B 0.017(6) 0.013(7) 0.018(6) 0.001(5) 0.011(5) 0.000(4)
C22B 0.016(6) 0.010(7) 0.028(8) 0.001(6) 0.009(5) -0.003(5)
N5B 0.010(7) 0.009(8) 0.026(8) 0.005(6) 0.006(6) -0.004(5)
C23B 0.006(6) 0.012(7) 0.025(7) 0.004(4) 0.005(5) 0.002(5)
C24B 0.011(6) 0.016(6) 0.026(7) 0.005(4) 0.007(5) -0.002(5)

loop_
_atom_type_symbol
_atom_type_description
_atom_type_scat_dispersion_real
_atom_type_scat_dispersion_imag
_atom_type_scat_source
C C 0.0033 0.0016 'International Tables Vol C Tables 4.2.6.8 and 6.1.1.4'
H H 0 0 'International Tables Vol C Tables 4.2.6.8 and 6.1.1.4'
Cl Cl 0.1484 0.1585 'International Tables Vol C Tables 4.2.6.8 and 6.1.1.4'
N N 0.0061 0.0033 'International Tables Vol C Tables 4.2.6.8 and 6.1.1.4'
O O 0.0106 0.006 'International Tables Vol C Tables 4.2.6.8 and 6.1.1.4'

loop_
_geom_angle_atom_site_label_1
_geom_angle_atom_site_label_2
_geom_angle_atom_site_label_3
_geom_angle
C14 O1 H1A 109.5
C1 N1 C7 124.01(14)
C1 N1 H1B 113.3(16)
C7 N1 H1B 113.3(15)
C2 C1 C6 115.59(15)
C2 C1 N1 121.25(16)
C6 C1 N1 123.01(16)
C3 C2 C1 123.02(17)
C3 C2 Cl2 118.47(14)
C1 C2 Cl2 118.51(13)
C4 C3 C2 119.06(17)
C4 C3 H3 120.5
C2 C3 H3 120.5
C5 C4 C3 120.10(16)
C5 C4 H4 119.9
C3 C4 H4 119.9
C4 C5 C6 119.96(17)
C4 C5 H5 120
C6 C5 H5 120
C5 C6 C1 122.26(16)
C5 C6 Cl1 117.65(14)
C1 C6 Cl1 120.08(13)
C12 C7 C8 119.34(15)
C12 C7 N1 122.38(15)
C8 C7 N1 118.28(15)
C9 C8 C7 118.61(15)
C9 C8 C13 120.50(15)
C7 C8 C13 120.84(15)
C10 C9 C8 121.51(16)
C10 C9 H9 119.2
C8 C9 H9 119.2
C11 C10 C9 119.44(16)
C11 C10 H10 120.3
C9 C10 H10 120.3
C10 C11 C12 120.27(17)
C10 C11 H11 119.9
C12 C11 H11 119.9
C11 C12 C7 120.80(16)
C11 C12 H12 119.6
C7 C12 H12 119.6
C14 C13 C8 108.27(14)
C14 C13 H13A 110
C8 C13 H13A 110
C14 C13 H13B 110
C8 C13 H13B 110
H13A C13 H13B 108.4
O2 C14 O1 123.69(16)
O2 C14 C13 123.12(16)
O1 C14 C13 113.09(15)
C15A N2A C19A 118.4(2)
N4A N3A C17A 112.4(2)
N3A N4A C20A 113.4(2)
C22A N5A C23A 116.3(2)
N2A C15A C16A 123.1(2)
N2A C15A H15A 118.4
C16A C15A H15A 118.4
C15A C16A C17A 118.0(2)
C15A C16A H16A 121
C17A C16A H16A 121
C16A C17A C18A 119.67(19)
C16A C17A N3A 124.5(2)
C18A C17A N3A 115.9(2)
C17A C18A C19A 117.9(2)
C17A C18A H18A 121
C19A C18A H18A 121
N2A C19A C18A 122.9(2)
N2A C19A H19A 118.6
C18A C19A H19A 118.6
C21A C20A C24A 119.32(19)
C21A C20A N4A 115.9(2)
C24A C20A N4A 124.8(2)
C20A C21A C22A 117.9(2)
C20A C21A H21A 121
C22A C21A H21A 121
N5A C22A C21A 124.2(2)
N5A C22A H22A 117.9
C21A C22A H22A 117.9
N5A C23A C24A 124.5(2)
N5A C23A H23A 117.7
C24A C23A H23A 117.7
C23A C24A C20A 117.7(2)
C23A C24A H24 121.2
C20A C24A H24 121.2
N4B N3B C17B 112.4(16)
N3B N4B C20B 111.0(16)
C15B N2B C19B 120
C16B C15B N2B 120
C16B C15B H15B 120
N2B C15B H15B 120
C15B C16B C17B 120
C15B C16B H16B 120
C17B C16B H16B 120
C18B C17B C16B 120
C18B C17B N3B 124.4(13)
C16B C17B N3B 115.5(13)
C19B C18B C17B 120
C19B C18B H18B 120
C17B C18B H18B 120
C18B C19B N2B 120
C18B C19B H19B 120
N2B C19B H19B 120
C21B C20B C24B 120
C21B C20B N4B 125.6(12)
C24B C20B N4B 114.4(12)
C20B C21B C22B 120
C20B C21B H21B 120
C22B C21B H21B 120
C21B C22B N5B 120
C21B C22B H22B 120
N5B C22B H22B 120
C23B N5B C22B 120
N5B C23B C24B 120
N5B C23B H23B 120
C24B C23B H23B 120
C23B C24B C20B 120
C23B C24B H24B 120
C20B C24B H24B 120

loop_
_geom_bond_atom_site_label_1
_geom_bond_atom_site_label_2
_geom_bond_distance
Cl1 C6 1.7335(18)
Cl2 C2 1.7410(19)
O1 C14 1.320(2)
O1 H1A 0.90(2)
O2 C14 1.218(2)
N1 C1 1.402(2)
N1 C7 1.411(2)
N1 H1B 0.878(16)
C1 C2 1.402(2)
C1 C6 1.402(2)
C2 C3 1.387(2)
C3 C4 1.384(3)
C3 H3 0.95
C4 C5 1.379(3)
C4 H4 0.95
C5 C6 1.387(2)
C5 H5 0.95
C7 C12 1.390(2)
C7 C8 1.408(2)
C8 C9 1.391(2)
C8 C13 1.514(2)
C9 C10 1.384(3)
C9 H9 0.95
C10 C11 1.378(3)
C10 H10 0.95
C11 C12 1.383(2)
C11 H11 0.95
C12 H12 0.95
C13 C14 1.512(2)
C13 H13A 0.99
C13 H13B 0.99
N2A C15A 1.332(3)
N2A C19A 1.334(3)
N3A N4A 1.249(3)
N3A C17A 1.440(3)
N4A C20A 1.432(3)
N5A C22A 1.327(3)
N5A C23A 1.337(3)
C15A C16A 1.382(3)
C15A H15A 0.95
C16A C17A 1.386(3)
C16A H16A 0.95
C17A C18A 1.386(3)
C18A C19A 1.387(3)
C18A H18A 0.95
C19A H19A 0.95
C20A C21A 1.379(3)
C20A C24A 1.386(3)
C21A C22A 1.394(3)
C21A H21A 0.95
C22A H22A 0.95
C23A C24A 1.385(3)
C23A H23A 0.95
C24A H24 0.95
N3B N4B 1.28(2)
N3B C17B 1.43(2)
N4B C20B 1.47(2)
N2B C15B 1.39
N2B C19B 1.39
C15B C16B 1.39
C15B H15B 0.95
C16B C17B 1.39
C16B H16B 0.95
C17B C18B 1.39
C18B C19B 1.39
C18B H18B 0.95
C19B H19B 0.95
C20B C21B 1.39
C20B C24B 1.39
C21B C22B 1.39
C21B H21B 0.95
C22B N5B 1.39
C22B H22B 0.95
N5B C23B 1.39
C23B C24B 1.39
C23B H23B 0.95
C24B H24B 0.95

loop_
_geom_hbond_atom_site_label_D
_geom_hbond_atom_site_label_H
_geom_hbond_atom_site_label_A
_geom_hbond_distance_DH
_geom_hbond_distance_HA
_geom_hbond_distance_DA
_geom_hbond_angle_DHA
O1 H1A N2A 0.9 1.73 2.622(3) 170.4
O1 H1A N2B 0.9 1.68 2.576(13) 174.1
N1 H1B O2 0.878(16) 2.276(18) 3.084(2) 153(2)
